data_4308705
loop_
_publ_author_name
'Nicola Oberbeckmann-Winter'
'Xavier Morise'
'Pierre Braunstein'
'Richard Welter'

_publ_contact_author_address
;
Institut Le Bel, rue Blaise Pascal,
67000 STRASBOURG, FRANCE
;
_publ_contact_author_email braunst@chimie.u-strasbg.fr
_publ_contact_author_fax 0390241322
_publ_contact_author_name 'Pierre Braunstein'
_publ_contact_author_phone 0390241308
_publ_section_title
;
Synthesis and Structure of Pt(II) Phosphonato-Phosphine Complexes and of a
P,O-Stabilized Metal-Metal-Bonded Pt2Ag2 Complex
;
_journal_name_full 'Inorganic Chemistry'
_journal_page_first 1391
_journal_page_last 1403
_journal_paper_doi 10.1021/ic0485559
_journal_volume 44
_journal_year 2005
_chemical_formula_moiety 'C96 H110 Ag2 F6 O18 P8 Pt2 S2, 2(C F3 S O3)'
_chemical_formula_sum 'C98 H110 Ag2 F12 O24 P8 Pt2 S4'
_chemical_formula_weight 2881.78
_chemical_name_systematic
;
?
;
_space_group_IT_number 2
_symmetry_cell_setting triclinic
_symmetry_space_group_name_Hall '-P 1'
_symmetry_space_group_name_H-M 'P -1'
_atom_sites_solution_hydrogens geom
_atom_sites_solution_primary direct
_atom_sites_solution_secondary difmap
_audit_creation_method SHELXL-97
_cell_angle_alpha 90.958(5)
_cell_angle_beta 109.643(5)
_cell_angle_gamma 94.520(5)
_cell_formula_units_Z 1
_cell_length_a 13.550(5)
_cell_length_b 14.827(5)
_cell_length_c 15.009(5)
_cell_measurement_reflns_used 63025
_cell_measurement_temperature 173(2)
_cell_measurement_theta_max 30.034
_cell_measurement_theta_min 0.998
_cell_volume 2828.1(17)
_computing_cell_refinement 'Denzo (Nonius B.V., 1998)'
_computing_data_collection 'Collect (Nonius B.V., 1998)'
_computing_data_reduction 'Denzo (Nonius B.V., 1998)'
_computing_molecular_graphics 'PLATON 98 (Spek, 1998)'
_computing_publication_material 'SHELXL-97 (Sheldrick, 1997)'
_computing_structure_refinement 'SHELXL-97 (Sheldrick, 1997)'
_computing_structure_solution 'SHELXS-97 (Sheldrick, 1997)'
_diffrn_ambient_temperature 173(2)
_diffrn_measured_fraction_theta_full 0.996
_diffrn_measured_fraction_theta_max 0.996
_diffrn_measurement_device_type KappaCCD
_diffrn_measurement_method '\p scans'
_diffrn_radiation_monochromator graphite
_diffrn_radiation_source 'fine-focus sealed tube'
_diffrn_radiation_type MoK\a
_diffrn_radiation_wavelength 0.71069
_diffrn_reflns_av_R_equivalents 0.038
_diffrn_reflns_av_sigmaI/netI 0.0925
_diffrn_reflns_limit_h_max 17
_diffrn_reflns_limit_h_min -19
_diffrn_reflns_limit_k_max 20
_diffrn_reflns_limit_k_min -20
_diffrn_reflns_limit_l_max 21
_diffrn_reflns_limit_l_min 0
_diffrn_reflns_number 16465
_diffrn_reflns_theta_full 30.04
_diffrn_reflns_theta_max 30.04
_diffrn_reflns_theta_min 1.38
_exptl_absorpt_coefficient_mu 3.081
_exptl_absorpt_correction_T_max 0.547
_exptl_absorpt_correction_T_min 0.498
_exptl_absorpt_correction_type multi-scan
_exptl_absorpt_process_details
;
multi-scan from symmetry-related measurements
Sortav (Blessing 1995)
;
_exptl_crystal_colour Off-white
_exptl_crystal_density_diffrn 1.692
_exptl_crystal_density_method 'not measured'
_exptl_crystal_description prism
_exptl_crystal_F_000 1432
_exptl_crystal_size_max 0.13
_exptl_crystal_size_mid 0.10
_exptl_crystal_size_min 0.08
_refine_diff_density_max 1.829
_refine_diff_density_min -1.848
_refine_diff_density_rms 0.313
_refine_ls_extinction_method none
_refine_ls_goodness_of_fit_ref 1.124
_refine_ls_hydrogen_treatment mixed
_refine_ls_matrix_type full
_refine_ls_number_parameters 658
_refine_ls_number_reflns 16464
_refine_ls_number_restraints 0
_refine_ls_restrained_S_all 1.124
_refine_ls_R_factor_all 0.0711
_refine_ls_R_factor_gt 0.0499
_refine_ls_shift/su_max 0.002
_refine_ls_shift/su_mean 0.000
_refine_ls_structure_factor_coef Fsqd
_refine_ls_weighting_details 'calc w=1/[\s^2^(Fo^2^)+(0.0558P)^2^+0.0000P] where P=(Fo^2^+2Fc^2^)/3'
_refine_ls_weighting_scheme calc
_refine_ls_wR_factor_gt 0.1175
_refine_ls_wR_factor_ref 0.1381
_reflns_number_gt 13584
_reflns_number_total 16464
_reflns_threshold_expression >2sigma(I)
_cod_data_source_file ic0485559si20041211_103736_1.cif
_cod_data_source_block complex_8
_cod_database_code 4308705

loop_
_symmetry_equiv_pos_as_xyz
'x, y, z'
'-x, -y, -z'

loop_
_atom_site_label
_atom_site_type_symbol
_atom_site_fract_x
_atom_site_fract_y
_atom_site_fract_z
_atom_site_U_iso_or_equiv
_atom_site_adp_type
_atom_site_occupancy
_atom_site_symmetry_multiplicity
_atom_site_calc_flag
_atom_site_refinement_flags
_atom_site_disorder_assembly
_atom_site_disorder_group
Pt Pt 0.381858(14) 0.195146(12) 0.828172(12) 0.02088(6) Uani 1 1 d . . .
Ag Ag 0.43889(4) 0.38053(3) 0.88010(4) 0.04383(12) Uani 1 1 d . . .
P1 P 0.33271(10) 0.17749(8) 0.95870(9) 0.0225(2) Uani 1 1 d . . .
P3 P 0.42792(10) 0.20200(8) 0.69292(9) 0.0233(2) Uani 1 1 d . . .
P2 P 0.14980(10) 0.22957(9) 0.80595(9) 0.0264(3) Uani 1 1 d . . .
P4 P 0.39918(13) 0.40162(9) 0.64228(11) 0.0348(3) Uani 1 1 d . . .
S1 S 0.67674(12) 0.46635(9) 1.01161(11) 0.0389(3) Uani 1 1 d . . .
S2 S 0.00199(14) 0.23824(12) 0.48877(11) 0.0467(4) Uani 1 1 d . . .
C1 C 0.2153(4) 0.2429(3) 0.9333(3) 0.0250(9) Uani 1 1 d . . .
H1 H 0.2447 0.3077 0.9446 0.030 Uiso 1 1 calc . . .
O1 O 0.2290(3) 0.2463(3) 0.7575(2) 0.0308(8) Uani 1 1 d . . .
O2 O 0.0924(3) 0.1325(3) 0.7914(3) 0.0343(8) Uani 1 1 d . . .
O3 O 0.0607(3) 0.2942(3) 0.7744(3) 0.0339(8) Uani 1 1 d . . .
C42 C 0.2145(6) -0.0098(5) 0.5640(5) 0.0507(17) Uani 1 1 d . . .
H42 H 0.1400 -0.0192 0.5373 0.061 Uiso 1 1 calc . . .
C25 C 0.3620(4) 0.2832(3) 0.6030(3) 0.0269(10) Uani 1 1 d . . .
H25 H 0.2859 0.2735 0.5964 0.032 Uiso 1 1 calc . . .
C41 C 0.2736(7) -0.0814(5) 0.5692(6) 0.062(2) Uani 1 1 d . . .
H41 H 0.2406 -0.1399 0.5451 0.074 Uiso 1 1 calc . . .
C14 C 0.2956(4) 0.0628(3) 0.9805(4) 0.0300(11) Uani 1 1 d . . .
C7 C 0.0880(4) 0.1507(4) 0.9959(4) 0.0325(11) Uani 1 1 d . . .
H7 H 0.0851 0.1018 0.9531 0.039 Uiso 1 1 calc . . .
C15 C 0.2842(5) 0.0418(4) 1.0679(4) 0.0369(12) Uani 1 1 d . . .
H15 H 0.3000 0.0873 1.1171 0.044 Uiso 1 1 calc . . .
C38 C 0.3715(4) 0.0905(3) 0.6364(4) 0.0305(11) Uani 1 1 d . . .
C32 C 0.5673(4) 0.2142(4) 0.7067(4) 0.0288(10) Uani 1 1 d . . .
O5 O 0.5149(3) 0.4183(3) 0.6448(3) 0.0425(10) Uani 1 1 d . . .
C17 C 0.2267(5) -0.1114(4) 1.0104(6) 0.0504(18) Uani 1 1 d . . .
H17 H 0.2030 -0.1712 1.0203 0.060 Uiso 1 1 calc . . .
C27 C 0.4540(5) 0.2808(4) 0.4800(4) 0.0376(12) Uani 1 1 d . . .
H27 H 0.5169 0.3075 0.5261 0.045 Uiso 1 1 calc . . .
C8 C 0.4286(4) 0.2213(4) 1.0699(4) 0.0316(11) Uani 1 1 d . . .
O4 O 0.3813(4) 0.4253(3) 0.7314(3) 0.0533(12) Uani 1 1 d . . .
C11 C 0.5996(6) 0.2911(8) 1.2245(5) 0.072(3) Uani 1 1 d . . .
H11 H 0.6585 0.3155 1.2766 0.087 Uiso 1 1 calc . . .
O7 O 0.5868(5) 0.4069(4) 1.0078(4) 0.070 Uiso 1 1 d . . .
C39 C 0.4308(6) 0.0174(4) 0.6442(5) 0.0476(15) Uani 1 1 d . . .
H39 H 0.5052 0.0254 0.6730 0.057 Uiso 1 1 calc . . .
C26 C 0.3643(5) 0.2625(3) 0.5040(4) 0.0315(11) Uani 1 1 d . . .
C2 C 0.1486(4) 0.2313(4) 0.9958(3) 0.0274(10) Uani 1 1 d . . .
C47 C 0.2549(9) 0.5943(8) 0.5199(8) 0.100 Uiso 1 1 d . . .
H47A H 0.1923 0.6260 0.5134 0.150 Uiso 1 1 calc . . .
H47B H 0.2673 0.5927 0.4593 0.150 Uiso 1 1 calc . . .
H47C H 0.3160 0.6262 0.5684 0.150 Uiso 1 1 calc . . .
O11 O -0.0812(4) 0.2465(4) 0.5269(3) 0.0569(12) Uani 1 1 d . . .
C31 C 0.2736(5) 0.2242(5) 0.4350(4) 0.0474(15) Uani 1 1 d . . .
H31 H 0.2111 0.2118 0.4498 0.057 Uiso 1 1 calc . . .
C33 C 0.6347(4) 0.2688(4) 0.7806(4) 0.0360(12) Uani 1 1 d . . .
H33 H 0.6078 0.2979 0.8233 0.043 Uiso 1 1 calc . . .
O6 O 0.3364(4) 0.4576(3) 0.5581(4) 0.0538(12) Uani 1 1 d . . .
C5 C 0.0332(5) 0.2124(6) 1.1175(5) 0.0539(18) Uani 1 1 d . . .
H5 H -0.0068 0.2063 1.1587 0.065 Uiso 1 1 calc . . .
C3 C 0.1495(5) 0.3026(4) 1.0579(4) 0.0404(13) Uani 1 1 d . . .
H3 H 0.1898 0.3582 1.0588 0.048 Uiso 1 1 calc . . .
C13 C 0.5071(5) 0.1655(5) 1.1184(4) 0.0453(15) Uani 1 1 d . . .
H13 H 0.5027 0.1038 1.0984 0.054 Uiso 1 1 calc . . .
C37 C 0.6069(5) 0.1721(4) 0.6432(4) 0.0411(13) Uani 1 1 d . . .
H37 H 0.5612 0.1350 0.5912 0.049 Uiso 1 1 calc . . .
C43 C 0.2614(5) 0.0765(4) 0.5970(4) 0.0383(13) Uani 1 1 d . . .
H43 H 0.2194 0.1256 0.5930 0.046 Uiso 1 1 calc . . .
O10 O 0.0954(4) 0.2958(5) 0.5322(4) 0.0759(18) Uani 1 1 d . . .
C28 C 0.4524(6) 0.2602(4) 0.3889(5) 0.0489(16) Uani 1 1 d . . .
H28 H 0.5146 0.2723 0.3735 0.059 Uiso 1 1 calc . . .
C6 C 0.0324(5) 0.1414(5) 1.0574(4) 0.0416(14) Uani 1 1 d . . .
H6 H -0.0067 0.0856 1.0582 0.050 Uiso 1 1 calc . . .
C46 C 0.2376(7) 0.4948(7) 0.5500(9) 0.100(4) Uani 1 1 d . . .
H46A H 0.2249 0.4945 0.6112 0.120 Uiso 1 1 calc . . .
H46B H 0.1775 0.4603 0.5012 0.120 Uiso 1 1 calc . . .
C18 C 0.2374(5) -0.0916(4) 0.9243(5) 0.0472(16) Uani 1 1 d . . .
H18 H 0.2219 -0.1378 0.8757 0.057 Uiso 1 1 calc . . .
C20 C 0.0249(5) 0.0918(5) 0.6986(4) 0.0469(15) Uani 1 1 d . . .
H20A H -0.0247 0.1351 0.6638 0.056 Uiso 1 1 calc . . .
H20B H 0.0684 0.0760 0.6602 0.056 Uiso 1 1 calc . . .
C40 C 0.3809(8) -0.0679(5) 0.6096(7) 0.069(2) Uani 1 1 d . . .
H40 H 0.4220 -0.1177 0.6141 0.083 Uiso 1 1 calc . . .
C19 C 0.2707(4) -0.0043(4) 0.9091(4) 0.0342(12) Uani 1 1 d . . .
H19 H 0.2766 0.0096 0.8494 0.041 Uiso 1 1 calc . . .
C9 C 0.4369(5) 0.3111(4) 1.1010(4) 0.0397(13) Uani 1 1 d . . .
H9 H 0.3839 0.3494 1.0699 0.048 Uiso 1 1 calc . . .
C4 C 0.0922(6) 0.2926(5) 1.1179(5) 0.0530(17) Uani 1 1 d . . .
H4 H 0.0933 0.3414 1.1601 0.064 Uiso 1 1 calc . . .
C29 C 0.3621(7) 0.2226(5) 0.3208(5) 0.062(2) Uani 1 1 d . . .
H29 H 0.3613 0.2098 0.2583 0.074 Uiso 1 1 calc . . .
F4 F 0.0175(5) 0.2813(5) 0.3261(3) 0.104(2) Uani 1 1 d . . .
F6 F -0.0761(6) 0.3636(4) 0.3735(4) 0.116(2) Uani 1 1 d . . .
C34 C 0.7418(5) 0.2821(4) 0.7940(5) 0.0472(15) Uani 1 1 d . . .
H34 H 0.7875 0.3202 0.8452 0.057 Uiso 1 1 calc . . .
C22 C 0.0762(5) 0.3839(4) 0.7381(5) 0.0422(14) Uani 1 1 d . . .
H22A H 0.1385 0.4191 0.7835 0.051 Uiso 1 1 calc . . .
H22B H 0.0882 0.3771 0.6769 0.051 Uiso 1 1 calc . . .
C23 C -0.0177(6) 0.4311(5) 0.7255(6) 0.060 Uiso 1 1 d . . .
H23A H -0.0083 0.4914 0.7021 0.090 Uiso 1 1 calc . . .
H23B H -0.0292 0.4372 0.7863 0.090 Uiso 1 1 calc . . .
H23C H -0.0787 0.3965 0.6796 0.090 Uiso 1 1 calc . . .
C12 C 0.5916(6) 0.2021(7) 1.1965(5) 0.066(2) Uani 1 1 d . . .
H12 H 0.6439 0.1645 1.2304 0.079 Uiso 1 1 calc . . .
O9 O 0.6870(5) 0.4807(4) 0.9211(4) 0.0654(14) Uani 1 1 d . . .
C35 C 0.7811(5) 0.2392(5) 0.7320(6) 0.059(2) Uani 1 1 d . . .
H35 H 0.8542 0.2471 0.7414 0.070 Uiso 1 1 calc . . .
C49 C -0.0512(7) 0.2795(6) 0.3707(5) 0.064(2) Uani 1 1 d . . .
C16 C 0.2497(5) -0.0461(4) 1.0817(5) 0.0464(16) Uani 1 1 d . . .
H16 H 0.2421 -0.0607 1.1406 0.056 Uiso 1 1 calc . . .
F5 F -0.1366(5) 0.2316(6) 0.3190(4) 0.118(2) Uani 1 1 d . . .
O12 O 0.0202(5) 0.1473(4) 0.4716(5) 0.0810(18) Uani 1 1 d . . .
C10 C 0.5241(7) 0.3449(6) 1.1785(5) 0.063(2) Uani 1 1 d . . .
H10 H 0.5304 0.4067 1.1991 0.075 Uiso 1 1 calc . . .
C30 C 0.2735(7) 0.2038(6) 0.3436(5) 0.065(2) Uani 1 1 d . . .
H30 H 0.2112 0.1767 0.2971 0.078 Uiso 1 1 calc . . .
C21 C -0.0333(8) 0.0099(6) 0.7159(6) 0.089(3) Uani 1 1 d . . .
H21A H -0.0799 -0.0183 0.6553 0.133 Uiso 1 1 calc . . .
H21B H -0.0754 0.0263 0.7546 0.133 Uiso 1 1 calc . . .
H21C H 0.0165 -0.0328 0.7494 0.133 Uiso 1 1 calc . . .
C36 C 0.7147(6) 0.1853(6) 0.6571(5) 0.0560(18) Uani 1 1 d . . .
H36 H 0.7421 0.1568 0.6144 0.067 Uiso 1 1 calc . . .
C44 C 0.5677(8) 0.5091(5) 0.6537(9) 0.097(4) Uani 1 1 d . . .
H44A H 0.5459 0.5354 0.5905 0.117 Uiso 1 1 calc . . .
H44B H 0.5434 0.5471 0.6957 0.117 Uiso 1 1 calc . . .
C45 C 0.6771(7) 0.5135(6) 0.6893(7) 0.081(3) Uani 1 1 d . . .
H45A H 0.7061 0.5766 0.6929 0.121 Uiso 1 1 calc . . .
H45B H 0.7023 0.4775 0.6473 0.121 Uiso 1 1 calc . . .
H45C H 0.6998 0.4893 0.7527 0.121 Uiso 1 1 calc . . .
C24 C 0.5181(5) 0.1402(4) 0.8978(4) 0.0384(13) Uani 1 1 d . . .
H24A H 0.5050 0.0943 0.9397 0.058 Uiso 1 1 calc . . .
H24B H 0.5705 0.1878 0.9355 0.058 Uiso 1 1 calc . . .
H24C H 0.5445 0.1119 0.8518 0.058 Uiso 1 1 calc . . .
C48 C 0.7839(10) 0.4014(6) 1.0741(8) 0.094(4) Uani 1 1 d . . .
F3 F 0.7923(6) 0.3934(4) 1.1629(4) 0.119(3) Uani 1 1 d . . .
F1 F 0.7757(9) 0.3240(5) 1.0330(7) 0.246(7) Uani 1 1 d . . .
F2 F 0.8744(6) 0.4451(7) 1.0746(5) 0.142(3) Uani 1 1 d . . .
O8 O 0.6948(4) 0.5467(3) 1.0724(3) 0.0517(12) Uani 1 1 d . . .

loop_
_atom_site_aniso_label
_atom_site_aniso_U_11
_atom_site_aniso_U_22
_atom_site_aniso_U_33
_atom_site_aniso_U_23
_atom_site_aniso_U_13
_atom_site_aniso_U_12
Pt 0.02119(9) 0.02322(9) 0.01769(9) 0.00144(6) 0.00547(6) 0.00378(6)
Ag 0.0453(3) 0.0352(2) 0.0508(3) -0.0122(2) 0.0190(2) -0.00602(19)
P1 0.0227(6) 0.0247(6) 0.0196(6) 0.0019(4) 0.0064(5) 0.0029(4)
P3 0.0251(6) 0.0248(6) 0.0204(6) 0.0013(4) 0.0077(5) 0.0050(5)
P2 0.0236(6) 0.0314(6) 0.0238(6) 0.0054(5) 0.0064(5) 0.0059(5)
P4 0.0462(9) 0.0261(6) 0.0348(8) 0.0043(5) 0.0162(6) 0.0080(6)
S1 0.0449(8) 0.0303(7) 0.0374(8) -0.0005(6) 0.0103(6) -0.0047(6)
S2 0.0460(9) 0.0575(10) 0.0328(8) 0.0068(7) 0.0066(7) 0.0118(7)
C1 0.027(2) 0.025(2) 0.023(2) 0.0010(18) 0.0092(19) 0.0044(18)
O1 0.0273(18) 0.045(2) 0.0227(17) 0.0100(15) 0.0092(14) 0.0130(16)
O2 0.039(2) 0.0327(19) 0.0243(18) 0.0029(15) 0.0023(16) 0.0007(16)
O3 0.0276(19) 0.039(2) 0.036(2) 0.0127(16) 0.0096(16) 0.0115(16)
C42 0.060(4) 0.047(4) 0.039(3) -0.008(3) 0.014(3) -0.015(3)
C25 0.030(3) 0.029(2) 0.023(2) 0.0041(19) 0.009(2) 0.0039(19)
C41 0.094(6) 0.035(3) 0.061(5) -0.018(3) 0.037(4) -0.016(4)
C14 0.025(2) 0.029(2) 0.037(3) 0.008(2) 0.010(2) 0.0061(19)
C7 0.028(3) 0.038(3) 0.032(3) 0.004(2) 0.009(2) 0.005(2)
C15 0.037(3) 0.040(3) 0.037(3) 0.013(2) 0.015(2) 0.010(2)
C38 0.043(3) 0.027(2) 0.023(2) -0.0004(19) 0.013(2) 0.004(2)
C32 0.027(3) 0.035(3) 0.026(2) 0.006(2) 0.011(2) 0.007(2)
O5 0.043(2) 0.0279(19) 0.053(3) -0.0021(18) 0.014(2) -0.0009(17)
C17 0.030(3) 0.032(3) 0.087(5) 0.022(3) 0.015(3) 0.007(2)
C27 0.050(4) 0.032(3) 0.032(3) 0.007(2) 0.014(3) 0.007(2)
C8 0.027(3) 0.044(3) 0.023(2) 0.001(2) 0.009(2) -0.002(2)
O4 0.087(4) 0.034(2) 0.049(3) -0.0040(19) 0.038(3) 0.004(2)
C11 0.044(4) 0.136(8) 0.029(3) -0.020(4) 0.008(3) -0.022(5)
C39 0.053(4) 0.036(3) 0.053(4) 0.001(3) 0.017(3) 0.012(3)
C26 0.043(3) 0.029(2) 0.022(2) 0.0061(19) 0.009(2) 0.006(2)
C2 0.026(2) 0.035(3) 0.023(2) 0.005(2) 0.0095(19) 0.007(2)
O11 0.059(3) 0.069(3) 0.047(3) 0.012(2) 0.020(2) 0.015(3)
C31 0.049(4) 0.061(4) 0.027(3) 0.005(3) 0.008(3) 0.003(3)
C33 0.029(3) 0.039(3) 0.040(3) 0.006(2) 0.012(2) 0.002(2)
O6 0.063(3) 0.039(2) 0.063(3) 0.021(2) 0.021(2) 0.019(2)
C5 0.034(3) 0.093(6) 0.040(4) 0.004(4) 0.022(3) -0.001(3)
C3 0.038(3) 0.048(3) 0.040(3) -0.009(3) 0.021(3) 0.001(3)
C13 0.035(3) 0.073(4) 0.028(3) 0.004(3) 0.009(2) 0.018(3)
C37 0.039(3) 0.054(4) 0.037(3) 0.004(3) 0.019(3) 0.016(3)
C43 0.041(3) 0.037(3) 0.035(3) -0.004(2) 0.012(3) -0.002(2)
O10 0.056(3) 0.117(5) 0.042(3) -0.017(3) 0.006(2) -0.010(3)
C28 0.077(5) 0.043(3) 0.041(4) 0.009(3) 0.038(4) 0.012(3)
C6 0.028(3) 0.057(4) 0.041(3) 0.007(3) 0.014(2) -0.002(3)
C46 0.052(5) 0.074(6) 0.166(11) 0.022(7) 0.020(6) 0.026(5)
C18 0.033(3) 0.029(3) 0.072(5) -0.002(3) 0.008(3) 0.005(2)
C20 0.053(4) 0.054(4) 0.026(3) -0.005(3) 0.007(3) -0.008(3)
C40 0.093(7) 0.030(3) 0.093(6) -0.004(4) 0.042(5) 0.014(4)
C19 0.029(3) 0.029(3) 0.043(3) -0.002(2) 0.009(2) 0.005(2)
C9 0.049(4) 0.042(3) 0.026(3) -0.004(2) 0.014(2) -0.012(3)
C4 0.051(4) 0.067(4) 0.049(4) -0.017(3) 0.028(3) 0.004(3)
C29 0.101(7) 0.059(4) 0.034(4) 0.003(3) 0.034(4) 0.007(4)
F4 0.093(4) 0.190(7) 0.044(3) 0.022(3) 0.037(3) 0.037(4)
F6 0.165(7) 0.107(5) 0.106(5) 0.067(4) 0.069(5) 0.070(5)
C34 0.034(3) 0.043(3) 0.060(4) 0.005(3) 0.012(3) -0.002(3)
C22 0.044(3) 0.029(3) 0.049(4) 0.006(2) 0.010(3) 0.006(2)
C12 0.038(4) 0.129(8) 0.027(3) 0.001(4) 0.004(3) 0.019(4)
O9 0.083(4) 0.071(3) 0.045(3) -0.006(2) 0.027(3) -0.001(3)
C35 0.036(4) 0.067(5) 0.085(6) 0.022(4) 0.035(4) 0.013(3)
C49 0.062(5) 0.090(6) 0.041(4) 0.016(4) 0.014(4) 0.022(4)
C16 0.036(3) 0.044(3) 0.065(4) 0.026(3) 0.022(3) 0.009(3)
F5 0.069(4) 0.203(7) 0.051(3) 0.005(4) -0.018(3) -0.003(4)
O12 0.091(5) 0.063(4) 0.096(5) 0.012(3) 0.034(4) 0.036(3)
C10 0.071(5) 0.075(5) 0.031(3) -0.017(3) 0.014(3) -0.038(4)
C30 0.078(6) 0.077(5) 0.030(3) -0.003(3) 0.010(3) -0.006(4)
C21 0.110(8) 0.071(6) 0.055(5) -0.008(4) 0.001(5) -0.045(5)
C36 0.046(4) 0.075(5) 0.060(5) 0.011(4) 0.033(4) 0.021(4)
C44 0.072(6) 0.032(4) 0.191(12) -0.014(5) 0.053(7) -0.011(4)
C45 0.067(6) 0.064(5) 0.106(8) 0.014(5) 0.028(5) -0.022(4)
C24 0.033(3) 0.057(4) 0.032(3) 0.016(3) 0.014(2) 0.022(3)
C48 0.108(9) 0.046(5) 0.091(8) -0.018(5) -0.018(6) 0.024(5)
F3 0.131(6) 0.088(4) 0.081(4) 0.031(3) -0.037(4) 0.000(4)
F1 0.328(14) 0.093(5) 0.192(9) -0.075(5) -0.100(9) 0.136(7)
F2 0.077(5) 0.217(9) 0.130(6) -0.018(6) 0.019(4) 0.074(5)
O8 0.064(3) 0.042(2) 0.045(3) -0.011(2) 0.013(2) 0.010(2)

loop_
_atom_type_symbol
_atom_type_description
_atom_type_scat_dispersion_real
_atom_type_scat_dispersion_imag
_atom_type_scat_source
C C 0.0033 0.0016 'International Tables Vol C Tables 4.2.6.8 and 6.1.1.4'
H H 0.0000 0.0000 'International Tables Vol C Tables 4.2.6.8 and 6.1.1.4'
O O 0.0106 0.0060 'International Tables Vol C Tables 4.2.6.8 and 6.1.1.4'
F F 0.0171 0.0103 'International Tables Vol C Tables 4.2.6.8 and 6.1.1.4'
P P 0.1023 0.0942 'International Tables Vol C Tables 4.2.6.8 and 6.1.1.4'
S S 0.1246 0.1234 'International Tables Vol C Tables 4.2.6.8 and 6.1.1.4'
Ag Ag -0.8971 1.1015 'International Tables Vol C Tables 4.2.6.8 and 6.1.1.4'
Pt Pt -1.7033 8.3905 'International Tables Vol C Tables 4.2.6.8 and 6.1.1.4'

loop_
_geom_angle_atom_site_label_1
_geom_angle_atom_site_label_2
_geom_angle_atom_site_label_3
_geom_angle
_geom_angle_site_symmetry_1
_geom_angle_site_symmetry_3
_geom_angle_publ_flag
C24 Pt O1 175.62(19) . . ?
C24 Pt P1 89.05(16) . . ?
O1 Pt P1 87.72(10) . . ?
C24 Pt P3 90.20(16) . . ?
O1 Pt P3 92.81(10) . . ?
P1 Pt P3 175.84(4) . . ?
C24 Pt Ag 101.50(19) . . ?
O1 Pt Ag 81.45(11) . . ?
P1 Pt Ag 89.72(3) . . ?
P3 Pt Ag 94.44(3) . . ?
O4 Ag O7 136.5(2) . . ?
O4 Ag O8 94.57(17) . 2_667 ?
O7 Ag O8 103.54(18) . 2_667 ?
O4 Ag Pt 94.47(11) . . ?
O7 Ag Pt 113.51(15) . . ?
O8 Ag Pt 112.74(11) 2_667 . ?
C14 P1 C8 104.8(3) . . ?
C14 P1 C1 108.3(2) . . ?
C8 P1 C1 108.3(2) . . ?
C14 P1 Pt 115.68(18) . . ?
C8 P1 Pt 115.84(17) . . ?
C1 P1 Pt 103.68(16) . . ?
C32 P3 C38 108.5(2) . . ?
C32 P3 C25 107.0(2) . . ?
C38 P3 C25 104.0(2) . . ?
C32 P3 Pt 118.33(17) . . ?
C38 P3 Pt 100.38(17) . . ?
C25 P3 Pt 117.10(16) . . ?
O1 P2 O3 112.3(2) . . ?
O1 P2 O2 116.2(2) . . ?
O3 P2 O2 105.3(2) . . ?
O1 P2 C1 109.4(2) . . ?
O3 P2 C1 109.6(2) . . ?
O2 P2 C1 103.6(2) . . ?
O4 P4 O5 115.4(3) . . ?
O4 P4 O6 112.6(3) . . ?
O5 P4 O6 103.8(3) . . ?
O4 P4 C25 113.7(2) . . ?
O5 P4 C25 104.3(2) . . ?
O6 P4 C25 105.9(3) . . ?
O9 S1 O7 113.8(3) . . ?
O9 S1 O8 115.1(3) . . ?
O7 S1 O8 115.1(3) . . ?
O9 S1 C48 105.7(5) . . ?
O7 S1 C48 102.1(5) . . ?
O8 S1 C48 102.9(4) . . ?
O10 S2 O12 113.8(4) . . ?
O10 S2 O11 116.0(3) . . ?
O12 S2 O11 114.3(4) . . ?
O10 S2 C49 104.1(4) . . ?
O12 S2 C49 103.1(4) . . ?
O11 S2 C49 103.4(3) . . ?
C2 C1 P2 118.0(4) . . ?
C2 C1 P1 118.3(3) . . ?
P2 C1 P1 105.2(2) . . ?
C2 C1 H1 104.6 . . ?
P2 C1 H1 104.6 . . ?
P1 C1 H1 104.6 . . ?
P2 O1 Pt 115.33(19) . . ?
C20 O2 P2 123.8(4) . . ?
C22 O3 P2 122.3(4) . . ?
C41 C42 C43 121.2(7) . . ?
C41 C42 H42 119.4 . . ?
C43 C42 H42 119.4 . . ?
C26 C25 P4 113.4(3) . . ?
C26 C25 P3 114.4(3) . . ?
P4 C25 P3 113.9(3) . . ?
C26 C25 H25 104.6 . . ?
P4 C25 H25 104.6 . . ?
P3 C25 H25 104.6 . . ?
C42 C41 C40 119.2(6) . . ?
C42 C41 H41 120.4 . . ?
C40 C41 H41 120.4 . . ?
C19 C14 C15 119.2(5) . . ?
C19 C14 P1 120.3(4) . . ?
C15 C14 P1 120.4(4) . . ?
C6 C7 C2 120.6(5) . . ?
C6 C7 H7 119.7 . . ?
C2 C7 H7 119.7 . . ?
C16 C15 C14 119.7(6) . . ?
C16 C15 H15 120.2 . . ?
C14 C15 H15 120.2 . . ?
C39 C38 C43 119.3(5) . . ?
C39 C38 P3 122.6(5) . . ?
C43 C38 P3 117.4(4) . . ?
C33 C32 C37 119.4(5) . . ?
C33 C32 P3 118.3(4) . . ?
C37 C32 P3 122.2(4) . . ?
C44 O5 P4 121.9(5) . . ?
C16 C17 C18 121.0(6) . . ?
C16 C17 H17 119.5 . . ?
C18 C17 H17 119.5 . . ?
C28 C27 C26 120.4(6) . . ?
C28 C27 H27 119.8 . . ?
C26 C27 H27 119.8 . . ?
C9 C8 C13 119.1(5) . . ?
C9 C8 P1 122.3(4) . . ?
C13 C8 P1 117.8(4) . . ?
P4 O4 Ag 135.6(3) . . ?
C10 C11 C12 120.3(7) . . ?
C10 C11 H11 119.9 . . ?
C12 C11 H11 119.9 . . ?
S1 O7 Ag 125.2(3) . . ?
C38 C39 C40 119.5(7) . . ?
C38 C39 H39 120.2 . . ?
C40 C39 H39 120.2 . . ?
C31 C26 C27 118.5(5) . . ?
C31 C26 C25 119.0(5) . . ?
C27 C26 C25 122.5(5) . . ?
C3 C2 C7 118.4(5) . . ?
C3 C2 C1 119.1(5) . . ?
C7 C2 C1 122.5(5) . . ?
C46 C47 H47A 109.5 . . ?
C46 C47 H47B 109.5 . . ?
H47A C47 H47B 109.5 . . ?
C46 C47 H47C 109.5 . . ?
H47A C47 H47C 109.5 . . ?
H47B C47 H47C 109.5 . . ?
C26 C31 C30 120.3(7) . . ?
C26 C31 H31 119.8 . . ?
C30 C31 H31 119.8 . . ?
C32 C33 C34 121.1(6) . . ?
C32 C33 H33 119.4 . . ?
C34 C33 H33 119.4 . . ?
C46 O6 P4 124.5(6) . . ?
C6 C5 C4 119.7(6) . . ?
C6 C5 H5 120.1 . . ?
C4 C5 H5 120.1 . . ?
C4 C3 C2 120.2(6) . . ?
C4 C3 H3 119.9 . . ?
C2 C3 H3 119.9 . . ?
C12 C13 C8 119.2(7) . . ?
C12 C13 H13 120.4 . . ?
C8 C13 H13 120.4 . . ?
C36 C37 C32 119.3(6) . . ?
C36 C37 H37 120.3 . . ?
C32 C37 H37 120.3 . . ?
C42 C43 C38 119.4(6) . . ?
C42 C43 H43 120.3 . . ?
C38 C43 H43 120.3 . . ?
C29 C28 C27 120.8(6) . . ?
C29 C28 H28 119.6 . . ?
C27 C28 H28 119.6 . . ?
C5 C6 C7 120.3(6) . . ?
C5 C6 H6 119.8 . . ?
C7 C6 H6 119.8 . . ?
O6 C46 C47 103.0(8) . . ?
O6 C46 H46A 111.2 . . ?
C47 C46 H46A 111.2 . . ?
O6 C46 H46B 111.2 . . ?
C47 C46 H46B 111.2 . . ?
H46A C46 H46B 109.1 . . ?
C17 C18 C19 119.8(6) . . ?
C17 C18 H18 120.1 . . ?
C19 C18 H18 120.1 . . ?
C21 C20 O2 107.5(5) . . ?
C21 C20 H20A 110.2 . . ?
O2 C20 H20A 110.2 . . ?
C21 C20 H20B 110.2 . . ?
O2 C20 H20B 110.2 . . ?
H20A C20 H20B 108.5 . . ?
C41 C40 C39 121.3(7) . . ?
C41 C40 H40 119.3 . . ?
C39 C40 H40 119.3 . . ?
C18 C19 C14 120.3(6) . . ?
C18 C19 H19 119.8 . . ?
C14 C19 H19 119.8 . . ?
C8 C9 C10 119.5(7) . . ?
C8 C9 H9 120.3 . . ?
C10 C9 H9 120.3 . . ?
C3 C4 C5 120.7(6) . . ?
C3 C4 H4 119.6 . . ?
C5 C4 H4 119.6 . . ?
C30 C29 C28 119.4(6) . . ?
C30 C29 H29 120.3 . . ?
C28 C29 H29 120.3 . . ?
C35 C34 C33 119.4(6) . . ?
C35 C34 H34 120.3 . . ?
C33 C34 H34 120.3 . . ?
C23 C22 O3 108.4(5) . . ?
C23 C22 H22A 110.0 . . ?
O3 C22 H22A 110.0 . . ?
C23 C22 H22B 110.0 . . ?
O3 C22 H22B 110.0 . . ?
H22A C22 H22B 108.4 . . ?
C22 C23 H23A 109.5 . . ?
C22 C23 H23B 109.5 . . ?
H23A C23 H23B 109.5 . . ?
C22 C23 H23C 109.5 . . ?
H23A C23 H23C 109.5 . . ?
H23B C23 H23C 109.5 . . ?
C11 C12 C13 120.8(7) . . ?
C11 C12 H12 119.6 . . ?
C13 C12 H12 119.6 . . ?
C36 C35 C34 120.3(6) . . ?
C36 C35 H35 119.9 . . ?
C34 C35 H35 119.9 . . ?
F5 C49 F4 108.7(7) . . ?
F5 C49 F6 106.5(8) . . ?
F4 C49 F6 105.8(8) . . ?
F5 C49 S2 112.4(6) . . ?
F4 C49 S2 111.9(6) . . ?
F6 C49 S2 111.2(6) . . ?
C17 C16 C15 119.9(6) . . ?
C17 C16 H16 120.0 . . ?
C15 C16 H16 120.0 . . ?
C11 C10 C9 121.1(7) . . ?
C11 C10 H10 119.4 . . ?
C9 C10 H10 119.4 . . ?
C29 C30 C31 120.6(7) . . ?
C29 C30 H30 119.7 . . ?
C31 C30 H30 119.7 . . ?
C20 C21 H21A 109.5 . . ?
C20 C21 H21B 109.5 . . ?
H21A C21 H21B 109.5 . . ?
C20 C21 H21C 109.5 . . ?
H21A C21 H21C 109.5 . . ?
H21B C21 H21C 109.5 . . ?
C35 C36 C37 120.5(6) . . ?
C35 C36 H36 119.8 . . ?
C37 C36 H36 119.8 . . ?
C45 C44 O5 114.8(8) . . ?
C45 C44 H44A 108.6 . . ?
O5 C44 H44A 108.6 . . ?
C45 C44 H44B 108.6 . . ?
O5 C44 H44B 108.6 . . ?
H44A C44 H44B 107.5 . . ?
C44 C45 H45A 109.5 . . ?
C44 C45 H45B 109.5 . . ?
H45A C45 H45B 109.5 . . ?
C44 C45 H45C 109.5 . . ?
H45A C45 H45C 109.5 . . ?
H45B C45 H45C 109.5 . . ?
Pt C24 H24A 109.5 . . ?
Pt C24 H24B 109.5 . . ?
H24A C24 H24B 109.5 . . ?
Pt C24 H24C 109.5 . . ?
H24A C24 H24C 109.5 . . ?
H24B C24 H24C 109.5 . . ?
F1 C48 F3 110.8(10) . . ?
F1 C48 F2 107.3(13) . . ?
F3 C48 F2 106.2(8) . . ?
F1 C48 S1 111.2(7) . . ?
F3 C48 S1 112.2(9) . . ?
F2 C48 S1 108.9(8) . . ?
S1 O8 Ag 126.3(3) . 2_667 ?

loop_
_geom_bond_atom_site_label_1
_geom_bond_atom_site_label_2
_geom_bond_distance
_geom_bond_site_symmetry_2
_geom_bond_publ_flag
Pt C24 2.033(5) . ?
Pt O1 2.188(3) . ?
Pt P1 2.2840(14) . ?
Pt P3 2.3172(14) . ?
Pt Ag 2.8193(10) . ?
Ag O4 2.234(5) . ?
Ag O7 2.261(6) . ?
Ag O8 2.471(5) 2_667 ?
P1 C14 1.801(5) . ?
P1 C8 1.808(5) . ?
P1 C1 1.861(5) . ?
P3 C32 1.824(5) . ?
P3 C38 1.832(5) . ?
P3 C25 1.867(5) . ?
P2 O1 1.493(4) . ?
P2 O3 1.554(4) . ?
P2 O2 1.556(4) . ?
P2 C1 1.816(5) . ?
P4 O4 1.479(4) . ?
P4 O5 1.556(5) . ?
P4 O6 1.560(5) . ?
P4 C25 1.819(5) . ?
S1 O9 1.429(5) . ?
S1 O7 1.431(6) . ?
S1 O8 1.441(4) . ?
S1 C48 1.803(10) . ?
S2 O10 1.419(6) . ?
S2 O12 1.425(6) . ?
S2 O11 1.438(5) . ?
S2 C49 1.811(8) . ?
C1 C2 1.509(7) . ?
C1 H1 1.0000 . ?
O2 C20 1.473(7) . ?
O3 C22 1.472(7) . ?
C42 C41 1.367(11) . ?
C42 C43 1.387(8) . ?
C42 H42 0.9500 . ?
C25 C26 1.523(7) . ?
C25 H25 1.0000 . ?
C41 C40 1.371(12) . ?
C41 H41 0.9500 . ?
C14 C19 1.387(8) . ?
C14 C15 1.409(8) . ?
C7 C6 1.376(8) . ?
C7 C2 1.396(7) . ?
C7 H7 0.9500 . ?
C15 C16 1.391(8) . ?
C15 H15 0.9500 . ?
C38 C39 1.382(8) . ?
C38 C43 1.405(8) . ?
C32 C33 1.377(8) . ?
C32 C37 1.401(7) . ?
O5 C44 1.456(9) . ?
C17 C16 1.369(10) . ?
C17 C18 1.381(10) . ?
C17 H17 0.9500 . ?
C27 C28 1.389(8) . ?
C27 C26 1.389(8) . ?
C27 H27 0.9500 . ?
C8 C9 1.386(8) . ?
C8 C13 1.408(8) . ?
C11 C10 1.354(13) . ?
C11 C12 1.363(13) . ?
C11 H11 0.9500 . ?
C39 C40 1.390(10) . ?
C39 H39 0.9500 . ?
C26 C31 1.385(8) . ?
C2 C3 1.393(7) . ?
C47 C46 1.573(15) . ?
C47 H47A 0.9800 . ?
C47 H47B 0.9800 . ?
C47 H47C 0.9800 . ?
C31 C30 1.399(9) . ?
C31 H31 0.9500 . ?
C33 C34 1.394(8) . ?
C33 H33 0.9500 . ?
O6 C46 1.457(10) . ?
C5 C6 1.372(10) . ?
C5 C4 1.378(10) . ?
C5 H5 0.9500 . ?
C3 C4 1.376(8) . ?
C3 H3 0.9500 . ?
C13 C12 1.399(10) . ?
C13 H13 0.9500 . ?
C37 C36 1.400(9) . ?
C37 H37 0.9500 . ?
C43 H43 0.9500 . ?
C28 C29 1.373(11) . ?
C28 H28 0.9500 . ?
C6 H6 0.9500 . ?
C46 H46A 0.9900 . ?
C46 H46B 0.9900 . ?
C18 C19 1.385(8) . ?
C18 H18 0.9500 . ?
C20 C21 1.470(11) . ?
C20 H20A 0.9900 . ?
C20 H20B 0.9900 . ?
C40 H40 0.9500 . ?
C19 H19 0.9500 . ?
C9 C10 1.402(9) . ?
C9 H9 0.9500 . ?
C4 H4 0.9500 . ?
C29 C30 1.366(11) . ?
C29 H29 0.9500 . ?
F4 C49 1.315(9) . ?
F6 C49 1.322(10) . ?
C34 C35 1.385(10) . ?
C34 H34 0.9500 . ?
C22 C23 1.459(10) . ?
C22 H22A 0.9900 . ?
C22 H22B 0.9900 . ?
C23 H23A 0.9800 . ?
C23 H23B 0.9800 . ?
C23 H23C 0.9800 . ?
C12 H12 0.9500 . ?
C35 C36 1.375(11) . ?
C35 H35 0.9500 . ?
C49 F5 1.301(10) . ?
C16 H16 0.9500 . ?
C10 H10 0.9500 . ?
C30 H30 0.9500 . ?
C21 H21A 0.9800 . ?
C21 H21B 0.9800 . ?
C21 H21C 0.9800 . ?
C36 H36 0.9500 . ?
C44 C45 1.392(13) . ?
C44 H44A 0.9900 . ?
C44 H44B 0.9900 . ?
C45 H45A 0.9800 . ?
C45 H45B 0.9800 . ?
C45 H45C 0.9800 . ?
C24 H24A 0.9800 . ?
C24 H24B 0.9800 . ?
C24 H24C 0.9800 . ?
C48 F1 1.273(10) . ?
C48 F3 1.308(13) . ?
C48 F2 1.338(14) . ?
O8 Ag 2.471(5) 2_667 ?

loop_
_geom_torsion_atom_site_label_1
_geom_torsion_atom_site_label_2
_geom_torsion_atom_site_label_3
_geom_torsion_atom_site_label_4
_geom_torsion
_geom_torsion_site_symmetry_1
_geom_torsion_site_symmetry_2
_geom_torsion_site_symmetry_3
_geom_torsion_site_symmetry_4
_geom_torsion_publ_flag
C24 Pt Ag O4 128.7(2) . . . . ?
O1 Pt Ag O4 -54.60(16) . . . . ?
P1 Pt Ag O4 -142.34(14) . . . . ?
P3 Pt Ag O4 37.58(14) . . . . ?
C24 Pt Ag O7 -17.1(2) . . . . ?
O1 Pt Ag O7 159.59(19) . . . . ?
P1 Pt Ag O7 71.85(17) . . . . ?
P3 Pt Ag O7 -108.23(17) . . . . ?
C24 Pt Ag O8 -134.5(2) . . . 2_667 ?
O1 Pt Ag O8 42.26(15) . . . 2_667 ?
P1 Pt Ag O8 -45.48(12) . . . 2_667 ?
P3 Pt Ag O8 134.43(12) . . . 2_667 ?
C24 Pt P1 C14 -72.4(3) . . . . ?
O1 Pt P1 C14 104.6(2) . . . . ?
P3 Pt P1 C14 7.2(7) . . . . ?
Ag Pt P1 C14 -173.95(19) . . . . ?
C24 Pt P1 C8 50.7(3) . . . . ?
O1 Pt P1 C8 -132.2(2) . . . . ?
P3 Pt P1 C8 130.4(6) . . . . ?
Ag Pt P1 C8 -50.8(2) . . . . ?
C24 Pt P1 C1 169.1(3) . . . . ?
O1 Pt P1 C1 -13.82(19) . . . . ?
P3 Pt P1 C1 -111.2(6) . . . . ?
Ag Pt P1 C1 67.64(16) . . . . ?
C24 Pt P3 C32 -28.6(3) . . . . ?
O1 Pt P3 C32 154.6(2) . . . . ?
P1 Pt P3 C32 -108.3(6) . . . . ?
Ag Pt P3 C32 72.9(2) . . . . ?
C24 Pt P3 C38 89.1(3) . . . . ?
O1 Pt P3 C38 -87.7(2) . . . . ?
P1 Pt P3 C38 9.5(7) . . . . ?
Ag Pt P3 C38 -169.34(18) . . . . ?
C24 Pt P3 C25 -159.1(3) . . . . ?
O1 Pt P3 C25 24.1(2) . . . . ?
P1 Pt P3 C25 121.2(6) . . . . ?
Ag Pt P3 C25 -57.56(19) . . . . ?
O1 P2 C1 C2 178.4(4) . . . . ?
O3 P2 C1 C2 54.8(4) . . . . ?
O2 P2 C1 C2 -57.2(4) . . . . ?
O1 P2 C1 P1 -47.2(3) . . . . ?
O3 P2 C1 P1 -170.7(2) . . . . ?
O2 P2 C1 P1 77.3(3) . . . . ?
C14 P1 C1 C2 44.7(4) . . . . ?
C8 P1 C1 C2 -68.4(4) . . . . ?
Pt P1 C1 C2 168.1(3) . . . . ?
C14 P1 C1 P2 -89.6(3) . . . . ?
C8 P1 C1 P2 157.4(2) . . . . ?
Pt P1 C1 P2 33.8(2) . . . . ?
O3 P2 O1 Pt 159.9(2) . . . . ?
O2 P2 O1 Pt -78.9(3) . . . . ?
C1 P2 O1 Pt 37.9(3) . . . . ?
C24 Pt O1 P2 29(3) . . . . ?
P1 Pt O1 P2 -13.8(2) . . . . ?
P3 Pt O1 P2 162.0(2) . . . . ?
Ag Pt O1 P2 -103.9(2) . . . . ?
O1 P2 O2 C20 -62.1(5) . . . . ?
O3 P2 O2 C20 62.8(5) . . . . ?
C1 P2 O2 C20 177.9(5) . . . . ?
O1 P2 O3 C22 -25.9(5) . . . . ?
O2 P2 O3 C22 -153.1(4) . . . . ?
C1 P2 O3 C22 96.0(4) . . . . ?
O4 P4 C25 C26 170.9(4) . . . . ?
O5 P4 C25 C26 -62.4(4) . . . . ?
O6 P4 C25 C26 46.8(4) . . . . ?
O4 P4 C25 P3 -55.9(4) . . . . ?
O5 P4 C25 P3 70.8(3) . . . . ?
O6 P4 C25 P3 180.0(3) . . . . ?
C32 P3 C25 C26 64.9(4) . . . . ?
C38 P3 C25 C26 -49.8(4) . . . . ?
Pt P3 C25 C26 -159.5(3) . . . . ?
C32 P3 C25 P4 -67.8(3) . . . . ?
C38 P3 C25 P4 177.5(3) . . . . ?
Pt P3 C25 P4 67.8(3) . . . . ?
C43 C42 C41 C40 1.4(11) . . . . ?
C8 P1 C14 C19 -146.0(4) . . . . ?
C1 P1 C14 C19 98.6(5) . . . . ?
Pt P1 C14 C19 -17.2(5) . . . . ?
C8 P1 C14 C15 38.5(5) . . . . ?
C1 P1 C14 C15 -76.8(5) . . . . ?
Pt P1 C14 C15 167.4(4) . . . . ?
C19 C14 C15 C16 0.9(8) . . . . ?
P1 C14 C15 C16 176.4(4) . . . . ?
C32 P3 C38 C39 26.6(6) . . . . ?
C25 P3 C38 C39 140.3(5) . . . . ?
Pt P3 C38 C39 -98.2(5) . . . . ?
C32 P3 C38 C43 -163.6(4) . . . . ?
C25 P3 C38 C43 -49.9(5) . . . . ?
Pt P3 C38 C43 71.6(4) . . . . ?
C38 P3 C32 C33 -151.2(4) . . . . ?
C25 P3 C32 C33 97.1(4) . . . . ?
Pt P3 C32 C33 -37.8(5) . . . . ?
C38 P3 C32 C37 30.8(5) . . . . ?
C25 P3 C32 C37 -81.0(5) . . . . ?
Pt P3 C32 C37 144.1(4) . . . . ?
O4 P4 O5 C44 -67.5(8) . . . . ?
O6 P4 O5 C44 56.3(7) . . . . ?
C25 P4 O5 C44 167.0(7) . . . . ?
C14 P1 C8 C9 -145.7(5) . . . . ?
C1 P1 C8 C9 -30.3(5) . . . . ?
Pt P1 C8 C9 85.5(5) . . . . ?
C14 P1 C8 C13 44.3(5) . . . . ?
C1 P1 C8 C13 159.7(4) . . . . ?
Pt P1 C8 C13 -84.4(5) . . . . ?
O5 P4 O4 Ag -60.5(5) . . . . ?
O6 P4 O4 Ag -179.5(4) . . . . ?
C25 P4 O4 Ag 60.1(5) . . . . ?
O7 Ag O4 P4 78.2(5) . . . . ?
O8 Ag O4 P4 -166.6(4) 2_667 . . . ?
Pt Ag O4 P4 -53.4(4) . . . . ?
O9 S1 O7 Ag -24.2(5) . . . . ?
O8 S1 O7 Ag 111.8(4) . . . . ?
C48 S1 O7 Ag -137.6(5) . . . . ?
O4 Ag O7 S1 1.4(6) . . . . ?
O8 Ag O7 S1 -110.5(4) 2_667 . . . ?
Pt Ag O7 S1 126.9(4) . . . . ?
C43 C38 C39 C40 2.4(10) . . . . ?
P3 C38 C39 C40 172.0(6) . . . . ?
C28 C27 C26 C31 -0.5(8) . . . . ?
C28 C27 C26 C25 179.6(5) . . . . ?
P4 C25 C26 C31 -122.7(5) . . . . ?
P3 C25 C26 C31 104.3(5) . . . . ?
P4 C25 C26 C27 57.1(6) . . . . ?
P3 C25 C26 C27 -75.8(6) . . . . ?
C6 C7 C2 C3 -1.4(8) . . . . ?
C6 C7 C2 C1 176.7(5) . . . . ?
P2 C1 C2 C3 -121.7(5) . . . . ?
P1 C1 C2 C3 109.8(5) . . . . ?
P2 C1 C2 C7 60.2(6) . . . . ?
P1 C1 C2 C7 -68.3(6) . . . . ?
C27 C26 C31 C30 0.6(10) . . . . ?
C25 C26 C31 C30 -179.5(6) . . . . ?
C37 C32 C33 C34 -0.8(9) . . . . ?
P3 C32 C33 C34 -178.9(5) . . . . ?
O4 P4 O6 C46 -27.8(7) . . . . ?
O5 P4 O6 C46 -153.4(7) . . . . ?
C25 P4 O6 C46 97.1(7) . . . . ?
C7 C2 C3 C4 0.4(9) . . . . ?
C1 C2 C3 C4 -177.7(6) . . . . ?
C9 C8 C13 C12 -0.2(9) . . . . ?
P1 C8 C13 C12 170.1(5) . . . . ?
C33 C32 C37 C36 1.1(9) . . . . ?
P3 C32 C37 C36 179.1(5) . . . . ?
C41 C42 C43 C38 0.0(10) . . . . ?
C39 C38 C43 C42 -2.0(9) . . . . ?
P3 C38 C43 C42 -172.1(5) . . . . ?
C26 C27 C28 C29 0.8(10) . . . . ?
C4 C5 C6 C7 -1.7(11) . . . . ?
C2 C7 C6 C5 2.0(9) . . . . ?
P4 O6 C46 C47 134.2(7) . . . . ?
C16 C17 C18 C19 -0.7(9) . . . . ?
P2 O2 C20 C21 -167.3(6) . . . . ?
C42 C41 C40 C39 -0.9(13) . . . . ?
C38 C39 C40 C41 -1.0(12) . . . . ?
C17 C18 C19 C14 1.4(9) . . . . ?
C15 C14 C19 C18 -1.4(8) . . . . ?
P1 C14 C19 C18 -177.0(4) . . . . ?
C13 C8 C9 C10 1.4(8) . . . . ?
P1 C8 C9 C10 -168.5(5) . . . . ?
C2 C3 C4 C5 -0.1(11) . . . . ?
C6 C5 C4 C3 0.7(12) . . . . ?
C27 C28 C29 C30 -1.2(11) . . . . ?
C32 C33 C34 C35 -0.3(10) . . . . ?
P2 O3 C22 C23 -173.5(5) . . . . ?
C10 C11 C12 C13 1.8(12) . . . . ?
C8 C13 C12 C11 -1.4(11) . . . . ?
C33 C34 C35 C36 1.1(11) . . . . ?
O10 S2 C49 F5 177.7(7) . . . . ?
O12 S2 C49 F5 58.7(7) . . . . ?
O11 S2 C49 F5 -60.7(7) . . . . ?
O10 S2 C49 F4 55.1(8) . . . . ?
O12 S2 C49 F4 -64.0(8) . . . . ?
O11 S2 C49 F4 176.7(7) . . . . ?
O10 S2 C49 F6 -63.0(7) . . . . ?
O12 S2 C49 F6 178.0(7) . . . . ?
O11 S2 C49 F6 58.6(7) . . . . ?
C18 C17 C16 C15 0.1(10) . . . . ?
C14 C15 C16 C17 -0.2(9) . . . . ?
C12 C11 C10 C9 -0.6(12) . . . . ?
C8 C9 C10 C11 -1.0(10) . . . . ?
C28 C29 C30 C31 1.3(13) . . . . ?
C26 C31 C30 C29 -1.0(12) . . . . ?
C34 C35 C36 C37 -0.8(12) . . . . ?
C32 C37 C36 C35 -0.3(11) . . . . ?
P4 O5 C44 C45 157.4(8) . . . . ?
O9 S1 C48 F1 -63.6(13) . . . . ?
O7 S1 C48 F1 55.6(13) . . . . ?
O8 S1 C48 F1 175.2(11) . . . . ?
O9 S1 C48 F3 171.6(7) . . . . ?
O7 S1 C48 F3 -69.1(8) . . . . ?
O8 S1 C48 F3 50.5(8) . . . . ?
O9 S1 C48 F2 54.4(8) . . . . ?
O7 S1 C48 F2 173.7(7) . . . . ?
O8 S1 C48 F2 -66.7(9) . . . . ?
O9 S1 O8 Ag 111.0(4) . . . 2_667 ?
O7 S1 O8 Ag -24.4(5) . . . 2_667 ?
C48 S1 O8 Ag -134.6(6) . . . 2_667 ?
